data_4509190
loop_
_publ_author_name
'Tian, Yu-Peng'
'Li, Lin'
'Zhou, Yong-Hong'
'Wang, Peng'
'Zhou, Hong-Ping'
'Wu, Jie-Ying'
'Hu, Zhang-Jun'
'Yang, Jia-Xiang'
'Kong, Lin'
'Xu, Gui-Bao'
'Tao, Xu-Tang'
'Jiang, Min-Hua'

_publ_section_title
;
 Design and Synthesis of Two New Two-Photon Absorbing Pyridine Salts as
 Ligands and Their Rare Earth Complexes
;
_journal_issue 3
_journal_name_full 'Crystal Growth &amp; Design'
_journal_page_first 1499
_journal_paper_doi 10.1021/cg801022h
_journal_volume 9
_journal_year 2009
_chemical_formula_sum 'C80 H100 N11 O22 Tb'
_chemical_formula_weight 1726.63
_chemical_name_systematic
; 
 ? 
;
_space_group_IT_number 2
_symmetry_cell_setting triclinic
_symmetry_space_group_name_Hall '-P 1'
_symmetry_space_group_name_H-M 'P -1'
_atom_sites_solution_hydrogens geom
_atom_sites_solution_primary direct
_atom_sites_solution_secondary difmap
_audit_creation_method SHELXL-97
_cell_angle_alpha 107.338(5)
_cell_angle_beta 99.936(5)
_cell_angle_gamma 102.501(6)
_cell_formula_units_Z 2
_cell_length_a 14.830(5)
_cell_length_b 17.692(6)
_cell_length_c 17.974(6)
_cell_measurement_reflns_used 3990
_cell_measurement_temperature 298(2)
_cell_measurement_theta_max 19.651
_cell_measurement_theta_min 2.178
_cell_volume 4250(2)
_computing_cell_refinement 'Bruker SMART'
_computing_data_collection 'Bruker SMART'
_computing_data_reduction 'Bruker SHELXTL'
_computing_molecular_graphics 'Bruker SHELXTL'
_computing_publication_material 'Bruker SHELXTL'
_computing_structure_refinement 'SHELXL-97 (Sheldrick, 1997)'
_computing_structure_solution 'SHELXS-97 (Sheldrick, 1990)'
_diffrn_ambient_temperature 298(2)
_diffrn_measured_fraction_theta_full 0.947
_diffrn_measured_fraction_theta_max 0.947
_diffrn_measurement_device_type 'CCD area detector'
_diffrn_measurement_method 'phi and omega scans'
_diffrn_radiation_monochromator graphite
_diffrn_radiation_source 'fine-focus sealed tube'
_diffrn_radiation_type MoK\a
_diffrn_radiation_wavelength 0.71073
_diffrn_reflns_av_R_equivalents 0.0402
_diffrn_reflns_av_sigmaI/netI 0.1237
_diffrn_reflns_limit_h_max 16
_diffrn_reflns_limit_h_min -15
_diffrn_reflns_limit_k_max 13
_diffrn_reflns_limit_k_min -19
_diffrn_reflns_limit_l_max 20
_diffrn_reflns_limit_l_min -19
_diffrn_reflns_number 18424
_diffrn_reflns_theta_full 23.37
_diffrn_reflns_theta_max 23.37
_diffrn_reflns_theta_min 2.13
_exptl_absorpt_coefficient_mu 0.909
_exptl_absorpt_correction_T_max 0.7659
_exptl_absorpt_correction_T_min 0.6799
_exptl_absorpt_correction_type multi-scan
_exptl_absorpt_process_details sadabs
_exptl_crystal_density_diffrn 1.349
_exptl_crystal_density_method 'not measured'
_exptl_crystal_F_000 1796
_exptl_crystal_size_max 0.46
_exptl_crystal_size_mid 0.39
_exptl_crystal_size_min 0.31
_refine_diff_density_max 0.989
_refine_diff_density_min -0.469
_refine_diff_density_rms 0.067
_refine_ls_extinction_method none
_refine_ls_goodness_of_fit_ref 0.897
_refine_ls_hydrogen_treatment mixed
_refine_ls_matrix_type full
_refine_ls_number_parameters 1089
_refine_ls_number_reflns 11739
_refine_ls_number_restraints 35
_refine_ls_restrained_S_all 0.896
_refine_ls_R_factor_all 0.0984
_refine_ls_R_factor_gt 0.0546
_refine_ls_shift/su_max 0.002
_refine_ls_shift/su_mean 0.000
_refine_ls_structure_factor_coef Fsqd
_refine_ls_weighting_details 'calc w=1/[\s^2^(Fo^2^)+(0.0430P)^2^+0.0000P] where P=(Fo^2^+2Fc^2^)/3'
_refine_ls_weighting_scheme calc
_refine_ls_wR_factor_gt 0.1007
_refine_ls_wR_factor_ref 0.1143
_reflns_number_gt 7242
_reflns_number_total 11739
_reflns_threshold_expression >2sigma(I)
_cod_data_source_file cg801022hsup1.cif
_cod_data_source_block 1
_cod_depositor_comments
;
The following automatic conversions were performed:

'_symmetry_cell_setting' value 'Triclinic' changed to 'triclinic'
according to /home/saulius/struct/CIF-dictionaries/cif_core.dic
dictionary named 'cif_core.dic' version 2.4.2 from 2011-04-26.

Automatic conversion script
Id: cif_fix_values 1891 2012-01-12 08:04:46Z andrius 
;
_cod_original_sg_symbol_H-M p-1
_cod_database_code 4509190

loop_
_symmetry_equiv_pos_as_xyz
'x, y, z'
'-x, -y, -z'

loop_
_atom_site_label
_atom_site_type_symbol
_atom_site_fract_x
_atom_site_fract_y
_atom_site_fract_z
_atom_site_U_iso_or_equiv
_atom_site_adp_type
_atom_site_occupancy
_atom_site_symmetry_multiplicity
_atom_site_calc_flag
_atom_site_refinement_flags
Tb1 Tb 0.06913(2) 0.82857(2) 0.579184(19) 0.05120(13) Uani 1 1 d .
N1 N -0.0998(4) 0.6977(5) 0.7569(4) 0.0708(17) Uani 1 1 d .
N2 N 0.4024(5) 0.8416(5) 1.3233(4) 0.0867(19) Uani 1 1 d .
N3 N 0.0700(4) 0.7839(4) 0.2528(3) 0.0587(14) Uani 1 1 d .
N4 N -0.4283(5) 0.6600(5) -0.3104(5) 0.096(2) Uani 1 1 d .
N5 N 0.2183(4) 1.0978(3) 0.6153(3) 0.0627(15) Uani 1 1 d .
N6 N 0.6873(4) 1.2656(4) 1.2002(4) 0.0837(19) Uani 1 1 d .
N7 N 0.2564(4) 0.8597(3) 0.6108(4) 0.0652(15) Uani 1 1 d .
N8 N 0.1643(4) 0.9055(3) 0.7283(3) 0.0586(14) Uani 1 1 d .
N9 N 0.9223(5) 0.5334(3) 0.3336(4) 0.0711(16) Uani 1 1 d .
N10 N 0.3395(5) 0.3470(4) -0.1919(4) 0.0863(19) Uani 1 1 d .
N11 N 0.2149(7) 0.0745(8) 0.3078(10) 0.345(14) Uani 1 1 d D
O1 O -0.0380(3) 0.7658(3) 0.6449(2) 0.0581(11) Uani 1 1 d .
O2 O -0.1771(4) 0.6981(4) 0.5551(3) 0.1070(19) Uani 1 1 d .
O3 O 0.1016(3) 0.7758(3) 0.4518(2) 0.0623(12) Uani 1 1 d .
O4 O -0.0258(4) 0.7287(3) 0.3467(3) 0.0790(15) Uani 1 1 d .
O5 O 0.1113(3) 0.9418(2) 0.5431(2) 0.0620(12) Uani 1 1 d .
O6 O 0.0542(3) 0.9574(2) 0.4278(3) 0.0639(12) Uani 1 1 d .
O7 O 0.1051(3) 0.7090(3) 0.5864(3) 0.0667(12) Uani 1 1 d D
O8 O -0.0179(3) 0.9241(3) 0.6331(2) 0.0628(12) Uani 1 1 d D
O9 O -0.0791(3) 0.7746(3) 0.4818(3) 0.0662(12) Uani 1 1 d D
O10 O 0.9741(4) 0.4071(3) 0.3610(3) 0.0868(16) Uani 1 1 d .
O11 O 1.1021(4) 0.4849(3) 0.4592(4) 0.1018(17) Uani 1 1 d .
O12 O 0.1421(7) 0.0872(6) 0.2629(8) 0.214(5) Uani 1 1 d D
O13 O 0.205(3) 0.061(8) 0.374(4) 1.33(11) Uiso 1 1 d D
O14 O 0.2978(9) 0.0890(7) 0.2933(18) 0.70(3) Uani 1 1 d D
O15 O 0.1276(19) 0.0081(10) 0.0590(6) 0.361(11) Uani 1 1 d D
O16 O 0.8337(8) 0.4176(6) 0.7414(8) 0.239(6) Uani 1 1 d D
O17 O 0.8754(10) 0.4987(5) 0.9735(10) 0.388(12) Uani 1 1 d D
O18 O 0.3608(12) 0.5971(14) 0.4157(12) 0.419(13) Uani 1 1 d D
O19 O 0.3980(18) 0.310(2) 0.5400(12) 0.53(2) Uani 1 1 d D
O20 O 0.3745(6) 0.1220(8) 0.4619(6) 0.182(3) Uani 1 1 d D
O21 O 0.2302(4) 0.6337(4) 0.5335(4) 0.120(2) Uani 1 1 d D
O22 O 0.6828(8) 0.5415(12) 0.4792(10) 0.334(9) Uani 1 1 d D
C1 C -0.1201(6) 0.7194(5) 0.6217(4) 0.072(2) Uani 1 1 d .
C2 C -0.1642(5) 0.6840(5) 0.6800(5) 0.085(2) Uani 1 1 d .
H2A H -0.2158 0.7077 0.6909 0.102 Uiso 1 1 calc R
H2B H -0.1922 0.6249 0.6528 0.102 Uiso 1 1 calc R
C3 C -0.0572(5) 0.7747(5) 0.8103(5) 0.071(2) Uani 1 1 d .
H3 H -0.0684 0.8198 0.7978 0.085 Uiso 1 1 calc R
C4 C 0.0016(5) 0.7870(5) 0.8818(4) 0.073(2) Uani 1 1 d .
H4 H 0.0297 0.8403 0.9189 0.088 Uiso 1 1 calc R
C5 C 0.0204(6) 0.7184(6) 0.8999(5) 0.071(2) Uani 1 1 d .
C6 C -0.0267(7) 0.6427(6) 0.8448(6) 0.090(3) Uani 1 1 d .
H6 H -0.0188 0.5963 0.8562 0.107 Uiso 1 1 calc R
C7 C -0.0834(6) 0.6329(5) 0.7758(5) 0.085(2) Uani 1 1 d .
H7 H -0.1131 0.5797 0.7390 0.102 Uiso 1 1 calc R
C8 C 0.0889(7) 0.7266(7) 0.9750(6) 0.103(3) Uani 1 1 d .
H8 H 0.0952 0.6772 0.9805 0.124 Uiso 1 1 calc R
C9 C 0.1389(6) 0.7908(7) 1.0317(6) 0.095(3) Uani 1 1 d .
H9 H 0.1334 0.8398 1.0249 0.114 Uiso 1 1 calc R
C10 C 0.2038(6) 0.8009(6) 1.1058(5) 0.076(2) Uani 1 1 d .
C11 C 0.2470(6) 0.8799(6) 1.1639(6) 0.084(2) Uani 1 1 d .
H11 H 0.2317 0.9249 1.1541 0.101 Uiso 1 1 calc R
C12 C 0.3103(5) 0.8931(5) 1.2338(5) 0.079(2) Uani 1 1 d .
H12 H 0.3366 0.9466 1.2706 0.094 Uiso 1 1 calc R
C13 C 0.3373(5) 0.8270(5) 1.2522(5) 0.068(2) Uani 1 1 d .
C14 C 0.2952(6) 0.7505(6) 1.1976(5) 0.080(2) Uani 1 1 d .
H14 H 0.3104 0.7058 1.2081 0.096 Uiso 1 1 calc R
C15 C 0.2297(6) 0.7363(5) 1.1258(5) 0.084(2) Uani 1 1 d .
H15 H 0.2023 0.6824 1.0900 0.100 Uiso 1 1 calc R
C16 C 0.4306(7) 0.9218(6) 1.3881(6) 0.123(3) Uani 1 1 d .
H16A H 0.4761 0.9213 1.4327 0.185 Uiso 1 1 calc R
H16B H 0.3753 0.9327 1.4051 0.185 Uiso 1 1 calc R
H16C H 0.4587 0.9642 1.3689 0.185 Uiso 1 1 calc R
C17 C 0.4224(6) 0.7757(6) 1.3454(6) 0.123(3) Uani 1 1 d .
H17A H 0.4687 0.7973 1.3966 0.184 Uiso 1 1 calc R
H17B H 0.4474 0.7433 1.3054 0.184 Uiso 1 1 calc R
H17C H 0.3648 0.7416 1.3493 0.184 Uiso 1 1 calc R
C18 C 0.0596(5) 0.7609(4) 0.3812(4) 0.0566(17) Uani 1 1 d .
C19 C 0.1250(5) 0.7876(4) 0.3311(3) 0.0655(19) Uani 1 1 d .
H19A H 0.1651 0.8436 0.3609 0.079 Uiso 1 1 calc R
H19B H 0.1662 0.7518 0.3220 0.079 Uiso 1 1 calc R
C20 C 0.0282(5) 0.7114(5) 0.1930(4) 0.0634(19) Uani 1 1 d .
H20 H 0.0411 0.6640 0.1987 0.076 Uiso 1 1 calc R
C21 C -0.0333(5) 0.7052(5) 0.1235(4) 0.0654(19) Uani 1 1 d .
H21 H -0.0618 0.6541 0.0829 0.079 Uiso 1 1 calc R
C22 C -0.0529(5) 0.7769(5) 0.1140(4) 0.0607(18) Uani 1 1 d .
C23 C -0.0024(5) 0.8521(5) 0.1759(4) 0.069(2) Uani 1 1 d .
H23 H -0.0091 0.9012 0.1701 0.083 Uiso 1 1 calc R
C24 C 0.0557(5) 0.8544(5) 0.2437(4) 0.068(2) Uani 1 1 d .
H24 H 0.0864 0.9049 0.2847 0.082 Uiso 1 1 calc R
C25 C -0.1184(5) 0.7739(5) 0.0429(4) 0.0687(19) Uani 1 1 d .
H25 H -0.1204 0.8242 0.0373 0.082 Uiso 1 1 calc R
C26 C -0.1765(5) 0.7056(5) -0.0156(4) 0.076(2) Uani 1 1 d .
H26 H -0.1744 0.6561 -0.0083 0.091 Uiso 1 1 calc R
C27 C -0.2422(5) 0.6982(5) -0.0885(5) 0.069(2) Uani 1 1 d .
C28 C -0.2969(6) 0.6197(5) -0.1404(5) 0.082(2) Uani 1 1 d .
H28 H -0.2918 0.5746 -0.1252 0.098 Uiso 1 1 calc R
C29 C -0.3575(6) 0.6058(5) -0.2120(5) 0.089(2) Uani 1 1 d .
H29 H -0.3925 0.5521 -0.2445 0.107 Uiso 1 1 calc R
C30 C -0.3679(5) 0.6731(6) -0.2376(5) 0.073(2) Uani 1 1 d .
C31 C -0.3133(5) 0.7509(6) -0.1851(5) 0.081(2) Uani 1 1 d .
H31 H -0.3174 0.7967 -0.1994 0.097 Uiso 1 1 calc R
C32 C -0.2536(5) 0.7627(5) -0.1131(4) 0.074(2) Uani 1 1 d .
H32 H -0.2195 0.8163 -0.0795 0.088 Uiso 1 1 calc R
C33 C -0.4280(7) 0.7229(7) -0.3410(6) 0.126(3) Uani 1 1 d .
H33A H -0.4743 0.7022 -0.3921 0.189 Uiso 1 1 calc R
H33B H -0.3658 0.7433 -0.3480 0.189 Uiso 1 1 calc R
H33C H -0.4438 0.7668 -0.3042 0.189 Uiso 1 1 calc R
C34 C -0.4797(8) 0.5792(7) -0.3653(6) 0.149(4) Uani 1 1 d .
H34A H -0.5177 0.5831 -0.4123 0.224 Uiso 1 1 calc R
H34B H -0.5205 0.5512 -0.3399 0.224 Uiso 1 1 calc R
H34C H -0.4354 0.5489 -0.3809 0.224 Uiso 1 1 calc R
C35 C 0.1047(4) 0.9819(4) 0.4976(4) 0.0471(15) Uani 1 1 d .
C36 C 0.1622(5) 1.0735(4) 0.5314(4) 0.0656(19) Uani 1 1 d .
H36A H 0.2051 1.0836 0.4980 0.079 Uiso 1 1 calc R
H36B H 0.1189 1.1072 0.5293 0.079 Uiso 1 1 calc R
C37 C 0.1758(6) 1.1102(4) 0.6738(5) 0.076(2) Uani 1 1 d .
H37 H 0.1109 1.1055 0.6610 0.091 Uiso 1 1 calc R
C38 C 0.2211(7) 1.1294(5) 0.7522(5) 0.089(2) Uani 1 1 d .
H38 H 0.1877 1.1383 0.7918 0.106 Uiso 1 1 calc R
C39 C 0.3148(8) 1.1356(4) 0.7721(5) 0.082(2) Uani 1 1 d .
C40 C 0.3614(6) 1.1187(5) 0.7112(6) 0.091(3) Uani 1 1 d .
H40 H 0.4256 1.1204 0.7232 0.109 Uiso 1 1 calc R
C41 C 0.3101(6) 1.0987(4) 0.6301(5) 0.080(2) Uani 1 1 d .
H41 H 0.3398 1.0865 0.5883 0.096 Uiso 1 1 calc R
C42 C 0.3650(7) 1.1608(5) 0.8612(6) 0.089(3) Uani 1 1 d .
H42 H 0.3290 1.1724 0.8984 0.107 Uiso 1 1 calc R
C43 C 0.4486(7) 1.1668(5) 0.8868(6) 0.096(3) Uani 1 1 d .
H43 H 0.4820 1.1556 0.8475 0.115 Uiso 1 1 calc R
C44 C 0.5054(6) 1.1888(4) 0.9693(4) 0.0665(19) Uani 1 1 d .
C45 C 0.5985(6) 1.1891(5) 0.9813(5) 0.080(2) Uani 1 1 d .
H45 H 0.6226 1.1719 0.9367 0.096 Uiso 1 1 calc R
C46 C 0.6583(5) 1.2139(4) 1.0567(4) 0.075(2) Uani 1 1 d .
H46 H 0.7221 1.2150 1.0615 0.090 Uiso 1 1 calc R
C47 C 0.6276(5) 1.2364(4) 1.1234(4) 0.0615(18) Uani 1 1 d .
C48 C 0.5297(6) 1.2339(4) 1.1151(5) 0.075(2) Uani 1 1 d .
H48 H 0.5056 1.2484 1.1602 0.090 Uiso 1 1 calc R
C49 C 0.4712(5) 1.2092(4) 1.0380(5) 0.077(2) Uani 1 1 d .
H49 H 0.4068 1.2061 1.0319 0.092 Uiso 1 1 calc R
C50 C 0.7890(6) 1.2741(5) 1.2079(5) 0.097(3) Uani 1 1 d .
H50A H 0.8221 1.2944 1.2639 0.146 Uiso 1 1 calc R
H50B H 0.8141 1.3123 1.1831 0.146 Uiso 1 1 calc R
H50C H 0.7977 1.2213 1.1817 0.146 Uiso 1 1 calc R
C51 C 0.6548(6) 1.2911(5) 1.2709(5) 0.099(3) Uani 1 1 d .
H51A H 0.7073 1.3085 1.3175 0.148 Uiso 1 1 calc R
H51B H 0.6063 1.2459 1.2719 0.148 Uiso 1 1 calc R
H51C H 0.6287 1.3363 1.2710 0.148 Uiso 1 1 calc R
C52 C 0.3032(6) 0.8399(5) 0.5577(5) 0.089(2) Uani 1 1 d .
H52 H 0.2680 0.8170 0.5042 0.106 Uiso 1 1 calc R
C53 C 0.4009(7) 0.8492(6) 0.5718(7) 0.113(3) Uani 1 1 d .
H53 H 0.4296 0.8316 0.5302 0.135 Uiso 1 1 calc R
C54 C 0.4520(6) 0.8857(6) 0.6502(8) 0.102(3) Uani 1 1 d .
H54 H 0.5179 0.8954 0.6625 0.122 Uiso 1 1 calc R
C55 C 0.4096(6) 0.9082(4) 0.7103(6) 0.076(2) Uani 1 1 d .
C56 C 0.3093(5) 0.8952(4) 0.6889(4) 0.0650(19) Uani 1 1 d .
C57 C 0.2598(6) 0.9180(4) 0.7511(4) 0.066(2) Uani 1 1 d .
C58 C 0.3128(7) 0.9536(4) 0.8327(5) 0.081(2) Uani 1 1 d .
C59 C 0.2620(9) 0.9756(5) 0.8894(5) 0.102(3) Uani 1 1 d .
H59 H 0.2941 0.9986 0.9437 0.122 Uiso 1 1 calc R
C60 C 0.1688(7) 0.9647(5) 0.8681(5) 0.082(2) Uani 1 1 d .
H60 H 0.1356 0.9808 0.9067 0.099 Uiso 1 1 calc R
C61 C 0.1220(6) 0.9289(4) 0.7872(4) 0.076(2) Uani 1 1 d .
H61 H 0.0563 0.9205 0.7730 0.091 Uiso 1 1 calc R
C62 C 0.4588(7) 0.9432(5) 0.7925(7) 0.102(3) Uani 1 1 d .
H62 H 0.5246 0.9522 0.8061 0.123 Uiso 1 1 calc R
C63 C 0.4162(8) 0.9642(5) 0.8515(6) 0.101(3) Uani 1 1 d .
H63 H 0.4518 0.9857 0.9049 0.122 Uiso 1 1 calc R
C64 C 1.0289(6) 0.4738(6) 0.4066(5) 0.072(2) Uani 1 1 d .
C65 C 1.0085(6) 0.5533(5) 0.3994(5) 0.083(2) Uani 1 1 d .
H65A H 0.9991 0.5858 0.4499 0.099 Uiso 1 1 calc R
H65B H 1.0628 0.5860 0.3887 0.099 Uiso 1 1 calc R
C66 C 0.8340(7) 0.5193(5) 0.3467(5) 0.080(2) Uani 1 1 d .
H66 H 0.8283 0.5258 0.3988 0.096 Uiso 1 1 calc R
C67 C 0.7575(7) 0.4972(5) 0.2893(6) 0.083(2) Uani 1 1 d .
H67 H 0.6992 0.4925 0.3027 0.100 Uiso 1 1 calc R
C68 C 0.7575(6) 0.4800(5) 0.2082(6) 0.081(2) Uani 1 1 d .
C69 C 0.8493(6) 0.4943(4) 0.1949(5) 0.077(2) Uani 1 1 d .
H69 H 0.8563 0.4862 0.1428 0.092 Uiso 1 1 calc R
C70 C 0.9283(6) 0.5201(4) 0.2576(5) 0.073(2) Uani 1 1 d .
H70 H 0.9883 0.5289 0.2472 0.088 Uiso 1 1 calc R
C71 C 0.6699(6) 0.4518(4) 0.1450(6) 0.081(2) Uani 1 1 d .
H71 H 0.6130 0.4429 0.1605 0.098 Uiso 1 1 calc R
C72 C 0.6629(6) 0.4374(4) 0.0671(5) 0.079(2) Uani 1 1 d .
H72 H 0.7206 0.4440 0.0526 0.095 Uiso 1 1 calc R
C73 C 0.5796(6) 0.4133(4) 0.0021(5) 0.074(2) Uani 1 1 d .
C74 C 0.4870(7) 0.3985(4) 0.0116(5) 0.072(2) Uani 1 1 d .
H74 H 0.4773 0.4028 0.0623 0.087 Uiso 1 1 calc R
C75 C 0.4113(6) 0.3782(4) -0.0509(6) 0.079(2) Uani 1 1 d .
H75 H 0.3511 0.3703 -0.0411 0.094 Uiso 1 1 calc R
C76 C 0.4172(6) 0.3680(4) -0.1304(5) 0.069(2) Uani 1 1 d .
C77 C 0.5118(6) 0.3845(4) -0.1402(5) 0.083(2) Uani 1 1 d .
H77 H 0.5216 0.3817 -0.1905 0.099 Uiso 1 1 calc R
C78 C 0.5887(6) 0.4044(4) -0.0763(5) 0.072(2) Uani 1 1 d .
H78 H 0.6494 0.4125 -0.0852 0.086 Uiso 1 1 calc R
C79 C 0.2450(5) 0.3339(5) -0.1795(5) 0.090(2) Uani 1 1 d .
H79A H 0.1991 0.3192 -0.2299 0.135 Uiso 1 1 calc R
H79B H 0.2403 0.3837 -0.1421 0.135 Uiso 1 1 calc R
H79C H 0.2323 0.2901 -0.1582 0.135 Uiso 1 1 calc R
C80 C 0.3488(6) 0.3376(5) -0.2721(5) 0.106(3) Uani 1 1 d .
H80A H 0.2866 0.3223 -0.3080 0.159 Uiso 1 1 calc R
H80B H 0.3795 0.2953 -0.2895 0.159 Uiso 1 1 calc R
H80C H 0.3864 0.3888 -0.2726 0.159 Uiso 1 1 calc R
H101 H 0.077(4) 0.679(3) 0.613(3) 0.060(19) Uiso 1 1 d D
H102 H -0.0765(18) 0.903(3) 0.638(3) 0.06(2) Uiso 1 1 d D
H103 H -0.084(4) 0.748(3) 0.4297(13) 0.08(2) Uiso 1 1 d D
H104 H -0.117(3) 0.742(2) 0.500(2) 0.052(18) Uiso 1 1 d D
H105 H 0.1810(18) 0.036(5) 0.098(3) 0.080 Uiso 1 1 d D
H106 H 0.077(2) 0.010(5) 0.081(4) 0.080 Uiso 1 1 d D
H107 H 0.871(3) 0.437(3) 0.7927(14) 0.012(13) Uiso 1 1 d D
H108 H 0.778(2) 0.430(4) 0.746(3) 0.080 Uiso 1 1 d D
H109 H 0.840(5) 0.479(4) 0.9215(14) 0.080 Uiso 1 1 d D
H110 H 0.848(4) 0.536(3) 0.999(3) 0.080 Uiso 1 1 d D
H112 H 0.380(3) 0.614(3) 0.4692(12) 0.020(12) Uiso 1 1 d D
H111 H 0.407(3) 0.615(3) 0.393(2) 0.047(15) Uiso 1 1 d D
H113 H 0.363(3) 0.271(4) 0.554(5) 0.12(3) Uiso 1 1 d D
H114 H 0.4592(17) 0.324(2) 0.567(2) 0.024(12) Uiso 1 1 d D
H115 H 0.4135 0.1021 0.4899 0.080 Uiso 1 1 d D
H116 H 0.366(4) 0.167(2) 0.496(2) 0.06(2) Uiso 1 1 d D
H117 H 0.278(2) 0.618(3) 0.514(3) 0.080 Uiso 1 1 d D
H118 H 0.176(2) 0.592(2) 0.509(3) 0.080 Uiso 1 1 d D
H119 H 0.706(5) 0.553(4) 0.5328(16) 0.080 Uiso 1 1 d D
H120 H 0.643(5) 0.572(4) 0.475(3) 0.080 Uiso 1 1 d D

loop_
_atom_site_aniso_label
_atom_site_aniso_U_11
_atom_site_aniso_U_22
_atom_site_aniso_U_33
_atom_site_aniso_U_23
_atom_site_aniso_U_13
_atom_site_aniso_U_12
Tb1 0.0584(2) 0.0570(2) 0.04008(18) 0.02258(14) 0.01196(14) 0.01264(14)
N1 0.073(4) 0.094(6) 0.059(4) 0.041(4) 0.031(3) 0.020(4)
N2 0.079(5) 0.091(6) 0.086(5) 0.041(4) 0.003(4) 0.016(4)
N3 0.072(4) 0.062(4) 0.050(4) 0.024(3) 0.028(3) 0.020(3)
N4 0.086(5) 0.098(6) 0.096(6) 0.035(5) 0.006(4) 0.021(4)
N5 0.061(4) 0.057(4) 0.063(4) 0.024(3) 0.001(3) 0.009(3)
N6 0.062(4) 0.111(5) 0.072(5) 0.031(4) 0.009(4) 0.019(4)
N7 0.053(3) 0.079(4) 0.066(4) 0.038(3) 0.008(3) 0.009(3)
N8 0.063(4) 0.056(4) 0.053(3) 0.023(3) 0.009(3) 0.009(3)
N9 0.076(5) 0.058(4) 0.080(5) 0.036(3) 0.008(4) 0.015(3)
N10 0.083(5) 0.089(5) 0.083(5) 0.027(4) 0.023(4) 0.019(4)
N11 0.057(7) 0.190(12) 0.57(3) -0.146(15) 0.059(11) 0.009(7)
O1 0.056(3) 0.065(3) 0.058(3) 0.030(2) 0.020(2) 0.010(2)
O2 0.077(4) 0.146(5) 0.085(4) 0.063(4) 0.007(3) -0.017(3)
O3 0.075(3) 0.080(3) 0.038(3) 0.022(2) 0.019(2) 0.029(2)
O4 0.075(3) 0.101(4) 0.045(3) 0.021(2) 0.021(3) -0.007(3)
O5 0.083(3) 0.053(3) 0.057(3) 0.030(2) 0.022(2) 0.015(2)
O6 0.072(3) 0.057(3) 0.057(3) 0.022(2) 0.010(3) 0.008(2)
O7 0.078(3) 0.071(3) 0.067(3) 0.042(2) 0.024(3) 0.024(2)
O8 0.065(3) 0.074(3) 0.060(3) 0.031(2) 0.024(2) 0.024(3)
O9 0.059(3) 0.092(4) 0.045(3) 0.028(3) 0.017(2) 0.008(2)
O10 0.123(4) 0.061(4) 0.077(3) 0.031(3) 0.020(3) 0.021(3)
O11 0.096(4) 0.110(5) 0.103(4) 0.053(3) 0.009(4) 0.025(3)
O12 0.153(8) 0.232(10) 0.379(15) 0.189(10) 0.148(9) 0.119(7)
O14 0.175(11) 0.134(10) 1.57(9) -0.09(2) 0.40(3) 0.009(8)
O15 0.81(3) 0.196(13) 0.135(9) 0.065(8) 0.164(14) 0.218(18)
O16 0.185(9) 0.152(9) 0.465(19) 0.166(12) 0.181(11) 0.054(8)
O17 0.47(2) 0.073(7) 0.56(2) -0.024(10) 0.37(2) -0.041(9)
O18 0.48(3) 0.57(3) 0.55(3) 0.39(3) 0.39(3) 0.35(2)
O19 0.59(3) 1.10(7) 0.271(19) 0.41(3) 0.23(2) 0.62(4)
O20 0.153(7) 0.261(12) 0.194(8) 0.118(8) 0.101(7) 0.080(8)
O21 0.077(4) 0.121(5) 0.126(5) 0.006(4) 0.011(4) 0.018(3)
O22 0.149(11) 0.37(2) 0.308(16) -0.035(14) 0.030(10) -0.039(10)
C1 0.074(6) 0.097(6) 0.054(5) 0.041(4) 0.021(4) 0.020(5)
C2 0.068(5) 0.108(6) 0.097(6) 0.059(5) 0.040(5) 0.013(4)
C3 0.088(6) 0.074(6) 0.070(5) 0.041(5) 0.038(5) 0.026(4)
C4 0.076(5) 0.083(6) 0.057(5) 0.023(4) 0.028(4) 0.011(4)
C5 0.077(5) 0.104(7) 0.058(5) 0.052(5) 0.033(4) 0.029(5)
C6 0.113(7) 0.103(8) 0.078(6) 0.052(6) 0.050(6) 0.032(6)
C7 0.113(7) 0.077(6) 0.072(6) 0.034(5) 0.045(5) 0.013(5)
C8 0.114(8) 0.125(9) 0.110(8) 0.063(7) 0.074(7) 0.046(7)
C9 0.086(6) 0.114(8) 0.080(6) 0.023(6) 0.041(5) 0.018(5)
C10 0.070(5) 0.105(8) 0.071(6) 0.041(6) 0.038(5) 0.031(5)
C11 0.090(6) 0.090(7) 0.092(6) 0.040(5) 0.038(5) 0.039(5)
C12 0.073(5) 0.088(7) 0.068(5) 0.016(5) 0.026(5) 0.017(4)
C13 0.063(5) 0.069(6) 0.084(6) 0.036(5) 0.033(5) 0.016(4)
C14 0.083(6) 0.089(7) 0.082(6) 0.040(5) 0.037(5) 0.029(5)
C15 0.089(6) 0.078(6) 0.083(6) 0.021(5) 0.039(5) 0.016(5)
C16 0.120(8) 0.119(8) 0.099(7) 0.039(6) -0.009(6) -0.001(6)
C17 0.100(7) 0.142(9) 0.129(8) 0.063(7) 0.005(6) 0.036(6)
C18 0.067(5) 0.059(5) 0.043(4) 0.019(3) 0.013(4) 0.016(4)
C19 0.068(5) 0.099(6) 0.041(4) 0.031(4) 0.023(3) 0.029(4)
C20 0.076(5) 0.066(5) 0.056(4) 0.028(4) 0.028(4) 0.018(4)
C21 0.083(5) 0.068(5) 0.042(4) 0.015(4) 0.021(4) 0.016(4)
C22 0.066(5) 0.080(6) 0.057(5) 0.035(4) 0.035(4) 0.030(4)
C23 0.098(6) 0.074(6) 0.053(4) 0.027(4) 0.036(4) 0.036(4)
C24 0.076(5) 0.080(6) 0.047(4) 0.018(4) 0.027(4) 0.015(4)
C25 0.081(5) 0.079(6) 0.065(5) 0.036(4) 0.030(4) 0.037(4)
C26 0.080(5) 0.102(7) 0.057(5) 0.032(5) 0.029(4) 0.036(5)
C27 0.082(5) 0.078(6) 0.067(5) 0.029(5) 0.036(4) 0.043(5)
C28 0.091(6) 0.088(7) 0.071(5) 0.038(5) 0.017(5) 0.024(5)
C29 0.082(6) 0.092(7) 0.076(6) 0.021(5) 0.005(5) 0.014(5)
C30 0.068(5) 0.099(7) 0.067(5) 0.040(5) 0.019(4) 0.034(5)
C31 0.075(5) 0.111(7) 0.079(6) 0.050(5) 0.027(5) 0.039(5)
C32 0.069(5) 0.095(6) 0.063(5) 0.034(4) 0.015(4) 0.031(4)
C33 0.122(8) 0.175(11) 0.097(7) 0.077(7) 0.006(6) 0.051(7)
C34 0.149(10) 0.148(11) 0.117(8) 0.029(8) -0.021(7) 0.045(8)
C35 0.048(4) 0.043(4) 0.045(4) 0.011(3) 0.012(3) 0.011(3)
C36 0.074(5) 0.056(5) 0.061(4) 0.027(3) 0.005(4) 0.005(4)
C37 0.071(5) 0.061(5) 0.082(6) 0.017(4) 0.012(5) 0.008(4)
C38 0.103(7) 0.079(6) 0.067(6) 0.024(4) 0.000(5) 0.011(5)
C39 0.104(7) 0.056(5) 0.064(6) 0.014(4) -0.004(6) 0.011(5)
C40 0.053(5) 0.076(6) 0.124(8) 0.030(5) -0.012(6) 0.014(4)
C41 0.076(6) 0.079(6) 0.085(6) 0.031(4) 0.016(5) 0.018(4)
C42 0.100(7) 0.076(6) 0.104(7) 0.038(5) 0.047(6) 0.024(5)
C43 0.071(6) 0.065(6) 0.145(9) 0.044(5) 0.004(6) 0.013(5)
C44 0.059(5) 0.067(5) 0.058(5) 0.016(4) 0.001(4) 0.007(4)
C45 0.084(6) 0.096(6) 0.062(5) 0.030(4) 0.020(5) 0.022(5)
C46 0.054(5) 0.099(6) 0.066(5) 0.026(4) 0.014(4) 0.014(4)
C47 0.050(5) 0.071(5) 0.058(5) 0.028(4) 0.003(4) 0.009(4)
C48 0.074(6) 0.083(6) 0.065(5) 0.026(4) 0.013(4) 0.017(4)
C49 0.053(5) 0.071(5) 0.105(7) 0.036(5) 0.013(5) 0.016(4)
C50 0.087(7) 0.098(7) 0.080(5) 0.031(5) -0.015(5) 0.004(5)
C51 0.132(7) 0.086(6) 0.067(5) 0.028(4) 0.015(5) 0.015(5)
C52 0.066(6) 0.129(7) 0.079(5) 0.042(5) 0.032(5) 0.025(5)
C53 0.078(7) 0.146(9) 0.129(9) 0.065(7) 0.037(6) 0.027(6)
C54 0.049(5) 0.116(8) 0.151(9) 0.083(7) 0.007(7) 0.007(5)
C55 0.056(6) 0.061(5) 0.104(7) 0.039(5) 0.008(5) -0.001(4)
C56 0.070(5) 0.047(4) 0.072(5) 0.032(4) 0.005(4) 0.000(4)
C57 0.084(6) 0.046(4) 0.054(5) 0.023(3) -0.003(4) 0.001(4)
C58 0.101(7) 0.054(5) 0.071(6) 0.021(4) -0.003(5) 0.012(4)
C59 0.148(10) 0.076(6) 0.050(5) 0.019(4) -0.011(6) 0.000(6)
C60 0.101(7) 0.079(6) 0.053(5) 0.013(4) 0.015(5) 0.018(5)
C61 0.106(6) 0.063(5) 0.049(4) 0.016(4) 0.019(4) 0.012(4)
C62 0.076(6) 0.081(7) 0.123(9) 0.045(6) -0.023(7) -0.007(5)
C63 0.105(9) 0.083(7) 0.083(7) 0.027(5) -0.026(6) 0.002(5)
C64 0.077(6) 0.077(7) 0.074(5) 0.035(5) 0.026(5) 0.025(5)
C65 0.098(6) 0.064(6) 0.082(6) 0.030(4) 0.019(5) 0.010(4)
C66 0.097(7) 0.080(6) 0.077(6) 0.037(4) 0.035(6) 0.031(5)
C67 0.096(7) 0.073(6) 0.077(6) 0.018(4) 0.007(5) 0.038(5)
C68 0.078(6) 0.063(5) 0.127(8) 0.055(5) 0.035(6) 0.034(4)
C69 0.097(6) 0.069(5) 0.076(5) 0.028(4) 0.034(5) 0.034(4)
C70 0.072(5) 0.070(5) 0.082(6) 0.034(4) 0.021(5) 0.016(4)
C71 0.078(6) 0.073(6) 0.102(7) 0.038(5) 0.023(5) 0.031(4)
C72 0.089(6) 0.056(5) 0.090(6) 0.020(4) 0.025(5) 0.021(4)
C73 0.067(6) 0.052(5) 0.086(6) 0.013(4) 0.010(5) 0.010(4)
C74 0.090(6) 0.053(5) 0.076(6) 0.021(4) 0.026(5) 0.021(4)
C75 0.080(6) 0.066(5) 0.100(7) 0.032(5) 0.042(6) 0.022(4)
C76 0.064(5) 0.061(5) 0.071(5) 0.015(4) 0.008(5) 0.011(4)
C77 0.094(7) 0.064(5) 0.089(6) 0.015(4) 0.038(5) 0.025(4)
C78 0.065(5) 0.065(5) 0.077(5) 0.009(4) 0.025(5) 0.019(4)
C79 0.069(6) 0.091(6) 0.109(6) 0.042(5) 0.017(5) 0.016(4)
C80 0.112(7) 0.108(7) 0.098(7) 0.043(5) 0.009(6) 0.034(5)

loop_
_atom_type_symbol
_atom_type_description
_atom_type_scat_dispersion_real
_atom_type_scat_dispersion_imag
_atom_type_scat_source
C C 0.0033 0.0016 'International Tables Vol C Tables 4.2.6.8 and 6.1.1.4'
H H 0.0000 0.0000 'International Tables Vol C Tables 4.2.6.8 and 6.1.1.4'
N N 0.0061 0.0033 'International Tables Vol C Tables 4.2.6.8 and 6.1.1.4'
O O 0.0106 0.0060 'International Tables Vol C Tables 4.2.6.8 and 6.1.1.4'
Tb Tb -0.1723 4.1537 'International Tables Vol C Tables 4.2.6.8 and 6.1.1.4'

loop_
_geom_angle_atom_site_label_1
_geom_angle_atom_site_label_2
_geom_angle_atom_site_label_3
_geom_angle
O5 Tb1 O7 145.62(15)
O5 Tb1 O9 92.84(16)
O7 Tb1 O9 101.92(16)
O5 Tb1 O3 75.91(15)
O7 Tb1 O3 78.97(15)
O9 Tb1 O3 73.08(15)
O5 Tb1 O1 142.62(15)
O7 Tb1 O1 71.61(15)
O9 Tb1 O1 76.24(15)
O3 Tb1 O1 131.43(14)
O5 Tb1 O8 71.16(15)
O7 Tb1 O8 142.08(15)
O9 Tb1 O8 77.87(16)
O3 Tb1 O8 134.37(15)
O1 Tb1 O8 71.60(14)
O5 Tb1 N8 93.82(15)
O7 Tb1 N8 89.33(16)
O9 Tb1 N8 148.86(17)
O3 Tb1 N8 137.99(17)
O1 Tb1 N8 80.09(16)
O8 Tb1 N8 75.62(17)
O5 Tb1 N7 78.41(16)
O7 Tb1 N7 72.69(16)
O9 Tb1 N7 148.19(17)
O3 Tb1 N7 75.13(17)
O1 Tb1 N7 127.96(16)
O8 Tb1 N7 125.97(17)
N8 Tb1 N7 62.88(19)
C7 N1 C3 119.2(7)
C7 N1 C2 120.0(8)
C3 N1 C2 120.8(7)
C13 N2 C17 121.1(7)
C13 N2 C16 120.4(7)
C17 N2 C16 116.0(8)
C20 N3 C24 119.7(6)
C20 N3 C19 120.6(6)
C24 N3 C19 119.5(6)
C30 N4 C33 121.4(8)
C30 N4 C34 122.0(8)
C33 N4 C34 115.4(9)
C37 N5 C41 120.2(7)
C37 N5 C36 119.7(7)
C41 N5 C36 119.8(7)
C47 N6 C51 122.9(7)
C47 N6 C50 117.8(6)
C51 N6 C50 119.2(7)
C52 N7 C56 115.8(6)
C52 N7 Tb1 124.7(5)
C56 N7 Tb1 119.4(5)
C61 N8 C57 116.3(6)
C61 N8 Tb1 122.4(5)
C57 N8 Tb1 121.2(4)
C70 N9 C66 117.6(7)
C70 N9 C65 120.9(7)
C66 N9 C65 121.2(7)
C76 N10 C80 120.9(7)
C76 N10 C79 121.4(7)
C80 N10 C79 117.7(7)
O14 N11 O13 120.2(17)
O14 N11 O12 119.9(16)
O13 N11 O12 118.8(17)
C1 O1 Tb1 133.9(4)
C18 O3 Tb1 135.2(4)
C35 O5 Tb1 154.2(4)
O1 C1 O2 127.9(6)
O1 C1 C2 119.8(7)
O2 C1 C2 112.2(7)
N1 C2 C1 116.5(6)
N1 C3 C4 120.5(7)
C3 C4 C5 119.6(7)
C6 C5 C4 116.8(8)
C6 C5 C8 119.9(9)
C4 C5 C8 123.2(9)
C7 C6 C5 122.0(9)
C6 C7 N1 121.7(8)
C9 C8 C5 128.8(10)
C8 C9 C10 130.2(11)
C11 C10 C15 115.1(8)
C11 C10 C9 120.0(9)
C15 C10 C9 124.8(9)
C12 C11 C10 122.5(8)
C11 C12 C13 121.6(8)
C14 C13 N2 122.4(8)
C14 C13 C12 116.7(8)
N2 C13 C12 120.9(8)
C13 C14 C15 122.1(8)
C14 C15 C10 122.0(8)
O4 C18 O3 129.5(6)
O4 C18 C19 116.9(6)
O3 C18 C19 113.7(6)
N3 C19 C18 111.7(5)
N3 C20 C21 121.7(7)
C20 C21 C22 119.6(6)
C23 C22 C21 116.5(7)
C23 C22 C25 121.4(7)
C21 C22 C25 122.1(7)
C24 C23 C22 121.2(7)
C23 C24 N3 121.0(7)
C26 C25 C22 126.0(7)
C25 C26 C27 128.8(8)
C32 C27 C28 116.1(8)
C32 C27 C26 125.4(8)
C28 C27 C26 118.5(7)
C29 C28 C27 123.1(8)
C28 C29 C30 120.4(8)
N4 C30 C31 123.0(8)
N4 C30 C29 121.2(8)
C31 C30 C29 115.8(8)
C32 C31 C30 122.2(8)
C31 C32 C27 122.4(8)
O6 C35 O5 127.3(6)
O6 C35 C36 115.4(6)
O5 C35 C36 117.2(6)
N5 C36 C35 111.7(5)
N5 C37 C38 123.6(8)
C39 C38 C37 119.3(9)
C38 C39 C40 118.8(8)
C38 C39 C42 118.3(9)
C40 C39 C42 122.9(9)
C39 C40 C41 119.2(7)
N5 C41 C40 118.7(7)
C43 C42 C39 124.8(9)
C42 C43 C44 130.8(10)
C45 C44 C49 116.3(7)
C45 C44 C43 118.8(8)
C49 C44 C43 124.9(8)
C44 C45 C46 122.6(7)
C47 C46 C45 121.9(7)
C46 C47 N6 123.1(7)
C46 C47 C48 118.5(7)
N6 C47 C48 118.3(7)
C49 C48 C47 118.2(7)
C48 C49 C44 122.4(7)
N7 C52 C53 126.9(8)
C54 C53 C52 115.9(9)
C55 C54 C53 121.7(8)
C54 C55 C62 123.8(9)
C54 C55 C56 117.4(8)
C62 C55 C56 118.7(9)
N7 C56 C55 122.2(7)
N7 C56 C57 118.0(6)
C55 C56 C57 119.8(7)
N8 C57 C58 122.7(8)
N8 C57 C56 118.2(6)
C58 C57 C56 119.2(8)
C59 C58 C57 116.6(8)
C59 C58 C63 124.7(9)
C57 C58 C63 118.7(9)
C60 C59 C58 121.6(8)
C59 C60 C61 118.4(8)
N8 C61 C60 124.5(8)
C63 C62 C55 123.4(9)
C62 C63 C58 120.2(9)
O10 C64 O11 126.5(8)
O10 C64 C65 118.6(8)
O11 C64 C65 114.9(8)
N9 C65 C64 110.6(6)
C67 C66 N9 122.2(8)
C66 C67 C68 123.7(9)
C67 C68 C69 113.7(8)
C67 C68 C71 122.1(8)
C69 C68 C71 124.2(9)
C70 C69 C68 120.5(8)
N9 C70 C69 122.1(7)
C72 C71 C68 126.3(8)
C71 C72 C73 129.5(8)
C74 C73 C78 116.1(7)
C74 C73 C72 123.7(8)
C78 C73 C72 120.2(8)
C75 C74 C73 121.4(8)
C74 C75 C76 124.3(7)
N10 C76 C75 122.7(7)
N10 C76 C77 122.7(8)
C75 C76 C77 114.6(7)
C78 C77 C76 120.8(7)
C77 C78 C73 122.8(7)

loop_
_geom_bond_atom_site_label_1
_geom_bond_atom_site_label_2
_geom_bond_distance
Tb1 O5 2.279(4)
Tb1 O7 2.325(5)
Tb1 O9 2.361(4)
Tb1 O3 2.377(4)
Tb1 O1 2.412(4)
Tb1 O8 2.421(4)
Tb1 N8 2.592(5)
Tb1 N7 2.635(5)
N1 C7 1.347(9)
N1 C3 1.348(8)
N1 C2 1.458(9)
N2 C13 1.379(9)
N2 C17 1.411(10)
N2 C16 1.462(10)
N3 C20 1.338(8)
N3 C24 1.361(9)
N3 C19 1.475(8)
N4 C30 1.376(10)
N4 C33 1.379(10)
N4 C34 1.424(11)
N5 C37 1.305(8)
N5 C41 1.336(9)
N5 C36 1.475(8)
N6 C47 1.382(8)
N6 C51 1.420(9)
N6 C50 1.461(9)
N7 C52 1.284(8)
N7 C56 1.364(8)
N8 C61 1.329(8)
N8 C57 1.354(8)
N9 C70 1.338(9)
N9 C66 1.353(9)
N9 C65 1.480(9)
N10 C76 1.348(9)
N10 C80 1.436(10)
N10 C79 1.438(9)
N11 O14 1.288(11)
N11 O13 1.311(17)
N11 O12 1.335(13)
O1 C1 1.232(8)
O2 C1 1.239(8)
O3 C18 1.234(7)
O4 C18 1.233(7)
O5 C35 1.238(7)
O6 C35 1.237(7)
O10 C64 1.226(8)
O11 C64 1.248(9)
C1 C2 1.539(9)
C3 C4 1.351(9)
C4 C5 1.418(10)
C5 C6 1.351(10)
C5 C8 1.491(12)
C6 C7 1.314(11)
C8 C9 1.251(11)
C9 C10 1.440(11)
C10 C11 1.402(11)
C10 C15 1.403(11)
C11 C12 1.354(10)
C12 C13 1.423(10)
C13 C14 1.347(10)
C14 C15 1.393(10)
C18 C19 1.526(8)
C20 C21 1.374(9)
C21 C22 1.412(9)
C22 C23 1.402(9)
C22 C25 1.446(9)
C23 C24 1.349(9)
C25 C26 1.337(9)
C26 C27 1.445(10)
C27 C32 1.371(10)
C27 C28 1.391(9)
C28 C29 1.357(10)
C29 C30 1.426(10)
C30 C31 1.387(10)
C31 C32 1.366(9)
C35 C36 1.535(8)
C37 C38 1.357(10)
C38 C39 1.344(11)
C39 C40 1.387(11)
C39 C42 1.529(12)
C40 C41 1.421(11)
C42 C43 1.216(10)
C43 C44 1.463(11)
C44 C45 1.358(10)
C44 C49 1.394(10)
C45 C46 1.370(9)
C46 C47 1.336(9)
C47 C48 1.424(9)
C48 C49 1.388(9)
C52 C53 1.392(11)
C53 C54 1.361(12)
C54 C55 1.344(11)
C55 C62 1.409(12)
C55 C56 1.420(10)
C56 C57 1.447(9)
C57 C58 1.415(10)
C58 C59 1.383(12)
C58 C63 1.469(12)
C59 C60 1.323(11)
C60 C61 1.382(9)
C62 C63 1.327(12)
C64 C65 1.538(10)
C66 C67 1.292(10)
C67 C68 1.398(11)
C68 C69 1.406(10)
C68 C71 1.449(11)
C69 C70 1.363(9)
C71 C72 1.327(10)
C72 C73 1.431(10)
C73 C74 1.391(10)
C73 C78 1.404(10)
C74 C75 1.342(10)
C75 C76 1.405(10)
C76 C77 1.422(10)
C77 C78 1.369(9)
